data_7710391
loop_
_publ_author_name
'Clauss, Reike'
'Hey-Hawkins, Evamarie'

_publ_section_title
;
 Phosphorus guiding palladium: [4+4] metallomacrocyclic PdII complex and
 self-assembly of heterometallic PdII/ZnII grid-type complex
;
_journal_name_full 'Dalton Transactions'
_journal_paper_doi 10.1039/D2DT01176J
_journal_year 2022
_chemical_formula_moiety '(C35 H34 N9 P Pd2), 4 (C F3 O3 S), 2 (C2 H3 N)'
_chemical_formula_sum 'C43 H40 F12 N11 O12 P Pd2 S4'
_chemical_formula_weight 1502.87
_chemical_properties_physical Moisture-sensitive
_space_group_crystal_system monoclinic
_space_group_IT_number 15
_space_group_name_Hall '-C 2yc'
_space_group_name_H-M_alt 'C 1 2/c 1'
_atom_sites_solution_hydrogens geom
_atom_sites_solution_primary dual
_audit_creation_method SHELXL-2018/3
_audit_update_record
;
2022-05-27 deposited with the CCDC.	2022-05-31 downloaded from the CCDC.
;
_cell_angle_alpha 90
_cell_angle_beta 94.3660(10)
_cell_angle_gamma 90
_cell_formula_units_Z 16
_cell_length_a 23.1345(3)
_cell_length_b 19.3453(2)
_cell_length_c 50.1762(6)
_cell_measurement_reflns_used 20891
_cell_measurement_temperature 130(2)
_cell_measurement_theta_max 27.1000
_cell_measurement_theta_min 2.1830
_cell_volume 22390.9(5)
_computing_cell_refinement 'CrysAlisPro 1.171.38.46 (Rigaku OD, 2015)'
_computing_data_collection 'CrysAlisPro 1.171.38.46 (Rigaku OD, 2015)'
_computing_data_reduction 'CrysAlisPro 1.171.38.46 (Rigaku OD, 2015)'
_computing_molecular_graphics 'Mercury version 3.10.3 (Macrae et al., 2006)'
_computing_publication_material 'Mercury version 3.10.3 (Macrae et al., 2006)'
_computing_structure_refinement 'SHELXL-2018/3 (Sheldrick, 2018)'
_computing_structure_solution 'SHELXT  (Sheldrick, 2015)'
_diffrn_ambient_temperature 130(2)
_diffrn_detector_area_resol_mean 16.3560
_diffrn_measured_fraction_theta_full 0.999
_diffrn_measured_fraction_theta_max 0.951
_diffrn_measurement_device_type 'Xcalibur, Sapphire3, Gemini'
_diffrn_measurement_method '\w scans'
_diffrn_radiation_type MoK\a
_diffrn_radiation_wavelength 0.71073
_diffrn_reflns_av_R_equivalents 0.0559
_diffrn_reflns_av_unetI/netI 0.0545
_diffrn_reflns_Laue_measured_fraction_full 0.999
_diffrn_reflns_Laue_measured_fraction_max 0.951
_diffrn_reflns_limit_h_max 29
_diffrn_reflns_limit_h_min -29
_diffrn_reflns_limit_k_max 24
_diffrn_reflns_limit_k_min -24
_diffrn_reflns_limit_l_max 62
_diffrn_reflns_limit_l_min -63
_diffrn_reflns_number 87278
_diffrn_reflns_point_group_measured_fraction_full 0.999
_diffrn_reflns_point_group_measured_fraction_max 0.951
_diffrn_reflns_theta_full 25.242
_diffrn_reflns_theta_max 27.344
_diffrn_reflns_theta_min 2.309
_diffrn_source 'fine-focus sealed X-ray tube'
_exptl_absorpt_coefficient_mu 0.929
_exptl_absorpt_correction_T_max 1.00000
_exptl_absorpt_correction_T_min 0.99062
_exptl_absorpt_correction_type multi-scan
_exptl_absorpt_process_details
;
CrysAlisPro 1.171.38.46 (Rigaku Oxford Diffraction, 2015)
Empirical absorption correction using spherical harmonics,
 implemented in SCALE3 ABSPACK scaling algorithm.
;
_exptl_crystal_colour 'clear pale yellow'
_exptl_crystal_density_diffrn 1.783
_exptl_crystal_description plate
_exptl_crystal_F_000 12000
_exptl_crystal_recrystallization_method 'Vapour diffusion of Et2O into CH3CN solution'
_exptl_crystal_size_max 0.150
_exptl_crystal_size_mid 0.150
_exptl_crystal_size_min 0.050
_refine_diff_density_max 1.663
_refine_diff_density_min -0.708
_refine_diff_density_rms 0.108
_refine_ls_extinction_method none
_refine_ls_goodness_of_fit_ref 1.055
_refine_ls_hydrogen_treatment constr
_refine_ls_matrix_type full
_refine_ls_number_parameters 1398
_refine_ls_number_reflns 24085
_refine_ls_number_restraints 35
_refine_ls_restrained_S_all 1.061
_refine_ls_R_factor_all 0.0793
_refine_ls_R_factor_gt 0.0599
_refine_ls_shift/su_max 0.002
_refine_ls_shift/su_mean 0.000
_refine_ls_structure_factor_coef Fsqd
_refine_ls_weighting_details 'w=1/[\s^2^(Fo^2^)+(0.0610P)^2^+103.5645P] where P=(Fo^2^+2Fc^2^)/3'
_refine_ls_weighting_scheme calc
_refine_ls_wR_factor_gt 0.1336
_refine_ls_wR_factor_ref 0.1428
_reflns_Friedel_coverage 0.000
_reflns_number_gt 19191
_reflns_number_total 24085
_reflns_threshold_expression 'I > 2\s(I)'
_cod_data_source_file d2dt01176j2.cif
_cod_data_source_block '[Pd2(1)](OTf)4_(2)'
_cod_original_sg_symbol_H-M 'C 2/c'
_cod_database_code 7710391
_extra_info
;
# start Validation Reply Form
PROBLEM: VERY LARGE Solvent Accessible VOID(S) in Structure        ! Info
RESPONSE: The solid state structure of 2[Pd2(1)(CH3CN)2](CF3SO3)4_2(C2H3N) ?2(CF3SO3)_2(C2H3N) contained
significant electron density in the asymmetric unit which could not resolved sufficiently. 
This density was therefore removed by the SQUEEZE procedure of PLATON.  
Two voids per asymmetric unit with the same volume of 247 A^3 and 98 electrons have been identified.
Each void related to one triflate anion (CF3SO3) and one acetonitrile solvent molecule (CH3CN) (calculated 96 electrons/void).
However, the exact number of lattice solvent molecules should be taken with care.

PLAT910 Problem: Missing reflections below Theta(Min).
Response: The unit cell is reasonable large and these low angle reflections are potentially missing due to the beam stop.

# end Validation Reply Form
;
_shelx_shelxl_version_number 2018/3
_shelx_space_group_comment
;
The symmetry employed for this shelxl refinement is uniquely defined
by the following loop, which should always be used as a source of
symmetry information in preference to the above space-group names.
They are only intended as comments.
;

loop_
_space_group_symop_operation_xyz
'x, y, z'
'-x, y, -z+1/2'
'x+1/2, y+1/2, z'
'-x+1/2, y+1/2, -z+1/2'
'-x, -y, -z'
'x, -y, z-1/2'
'-x+1/2, -y+1/2, -z'
'x+1/2, -y+1/2, z-1/2'

loop_
_atom_site_label
_atom_site_type_symbol
_atom_site_fract_x
_atom_site_fract_y
_atom_site_fract_z
_atom_site_U_iso_or_equiv
_atom_site_adp_type
_atom_site_occupancy
_atom_site_site_symmetry_order
_atom_site_calc_flag
_atom_site_refinement_flags_posn
_atom_site_refinement_flags_adp
_atom_site_refinement_flags_occupancy
_atom_site_disorder_assembly
_atom_site_disorder_group
Pd1 Pd 0.74771(2) 0.42163(2) 0.37363(2) 0.03414(10) Uani 1 1 d . . . . .
P1 P 0.71948(7) 0.41526(7) 0.33032(3) 0.0421(3) Uani 1 1 d . . . . .
S1 S 0.85187(5) 0.62192(6) 0.50958(2) 0.0278(2) Uani 1 1 d . . . . .
F1 F 0.80759(18) 0.58189(16) 0.46273(6) 0.0559(10) Uani 1 1 d . . . . .
O1 O 0.80121(15) 0.59258(17) 0.52019(7) 0.0330(8) Uani 1 1 d . . . . .
N1 N 0.92649(18) 0.42219(18) 0.51959(8) 0.0275(8) Uani 1 1 d . . . . .
Pd2 Pd 0.87795(2) 0.42297(2) 0.48426(2) 0.02558(9) Uani 1 1 d . . . . .
P2 P 0.23665(6) 0.31375(7) 0.31504(3) 0.0318(3) Uani 1 1 d . . . . .
S2 S 0.58136(7) 0.66826(8) 0.41257(3) 0.0472(4) Uani 1 1 d . . . . .
F2 F 0.78424(13) 0.68576(16) 0.47335(6) 0.0439(7) Uani 1 1 d . . . . .
O2 O 0.89876(15) 0.57404(18) 0.50754(8) 0.0404(9) Uani 1 1 d . . . . .
N2 N 0.81696(18) 0.43596(19) 0.50785(8) 0.0287(9) Uani 1 1 d . . . . .
C2 C 0.8076(2) 0.4240(2) 0.43110(10) 0.0291(10) Uani 1 1 d . . . . .
H2 H 0.843198 0.417586 0.423126 0.035 Uiso 1 1 calc R U . . .
Pd3 Pd 0.28125(2) 0.30222(2) 0.35570(2) 0.02570(9) Uani 1 1 d . . . . .
S3 S 0.77932(5) 0.25102(6) 0.55937(3) 0.0339(3) Uani 1 1 d . . . . .
F3 F 0.87000(14) 0.66410(15) 0.46162(6) 0.0425(7) Uani 1 1 d . . . . .
O3 O 0.86848(17) 0.68857(17) 0.51995(7) 0.0405(9) Uani 1 1 d . . . . .
N3 N 0.76204(18) 0.4415(2) 0.49605(9) 0.0345(10) Uani 1 1 d . . . . .
Pd4 Pd 0.46527(2) 0.28335(2) 0.45001(2) 0.02369(9) Uani 1 1 d . . . . .
F4 F 0.67566(19) 0.59717(19) 0.42369(10) 0.0786(13) Uani 1 1 d . . . . .
O4 O 0.5620(2) 0.6151(2) 0.39422(10) 0.0637(13) Uani 1 1 d . . . . .
N4 N 0.80964(17) 0.42885(19) 0.45731(8) 0.0272(8) Uani 1 1 d . . . . .
C4 C 0.7577(2) 0.4380(2) 0.46890(11) 0.0318(11) Uani 1 1 d . . . . .
N5 N 0.75956(18) 0.42755(19) 0.41504(8) 0.0291(9) Uani 1 1 d . . . . .
C5 C 0.7064(2) 0.4446(2) 0.45340(11) 0.0323(11) Uani 1 1 d . . . . .
H5 H 0.670849 0.453057 0.461143 0.039 Uiso 1 1 calc R U . . .
S5 S 0.09632(7) 0.49792(7) 0.36299(3) 0.0386(3) Uani 1 1 d . . . . .
F5 F 0.68455(18) 0.7050(2) 0.43217(10) 0.0816(14) Uani 1 1 d . . . . .
O5 O 0.5661(3) 0.6563(4) 0.43901(10) 0.095(2) Uani 1 1 d . . . . .
N6 N 0.66061(19) 0.4435(2) 0.40904(9) 0.0372(10) Uani 1 1 d . . . . .
F6 F 0.67969(19) 0.6691(2) 0.39168(10) 0.0840(14) Uani 1 1 d . . . . .
O6 O 0.5718(2) 0.7381(2) 0.40338(11) 0.0698(14) Uani 1 1 d . . . . .
C6 C 0.7087(2) 0.4385(2) 0.42629(11) 0.0340(11) Uani 1 1 d . . . . .
O7 O 0.82681(16) 0.21055(19) 0.57108(9) 0.0461(10) Uani 1 1 d . . . . .
F7 F 0.7291(2) 0.2391(2) 0.60398(8) 0.0739(12) Uani 1 1 d . . . . .
N7 N 0.67045(19) 0.4560(2) 0.38215(9) 0.0371(10) Uani 1 1 d . . . . .
C7 C 0.7140(2) 0.4484(3) 0.51287(12) 0.0448(14) Uani 1 1 d . . . . .
H7A H 0.677576 0.451714 0.501605 0.067 Uiso 1 1 calc R U . . .
H7B H 0.719246 0.490313 0.523774 0.067 Uiso 1 1 calc R U . . .
H7C H 0.712707 0.408000 0.524571 0.067 Uiso 1 1 calc R U . . .
N8 N 0.8284(2) 0.3940(2) 0.36719(9) 0.0393(10) Uani 1 1 d . . . . .
C8 C 0.6015(3) 0.4418(3) 0.41760(14) 0.0519(16) Uani 1 1 d . . . . .
H8A H 0.575032 0.423869 0.403057 0.078 Uiso 1 1 calc R U . . .
H8B H 0.589646 0.488731 0.422191 0.078 Uiso 1 1 calc R U . . .
H8C H 0.600258 0.411860 0.433291 0.078 Uiso 1 1 calc R U . . .
N9 N 0.94170(18) 0.4071(2) 0.46034(8) 0.0300(9) Uani 1 1 d . . . . .
C9 C 0.8313(2) 0.4393(2) 0.53308(10) 0.0289(10) Uani 1 1 d . . . . .
H9 H 0.803906 0.446545 0.545989 0.035 Uiso 1 1 calc R U . . .
O9 O 0.79650(19) 0.31028(19) 0.54485(10) 0.0555(11) Uani 1 1 d . . . . .
F9 F 0.78597(18) 0.3263(2) 0.60282(8) 0.0717(12) Uani 1 1 d . . . . .
O8 O 0.73266(16) 0.21220(18) 0.54652(8) 0.0433(9) Uani 1 1 d . . . . .
F8 F 0.70236(14) 0.32815(17) 0.58059(8) 0.0535(9) Uani 1 1 d . . . . .
N11 N 0.42179(16) 0.30544(18) 0.47998(8) 0.0255(8) Uani 1 1 d . . . . .
C11 C 0.9159(3) 0.4324(3) 0.56648(11) 0.0385(12) Uani 1 1 d . . . . .
H11 H 0.891591 0.437664 0.580792 0.046 Uiso 1 1 calc R U . . .
C10 C 0.8922(2) 0.4310(2) 0.54005(10) 0.0295(10) Uani 1 1 d . . . . .
N10 N 0.52946(16) 0.27270(19) 0.47949(8) 0.0279(9) Uani 1 1 d . . . . .
N12 N 0.36474(16) 0.32244(19) 0.47461(8) 0.0264(8) Uani 1 1 d . . . . .
C12 C 0.9748(3) 0.4261(3) 0.57144(11) 0.0420(13) Uani 1 1 d . . . . .
H12 H 0.991766 0.427187 0.589291 0.050 Uiso 1 1 calc R U . . .
N13 N 0.38641(16) 0.30099(19) 0.43098(7) 0.0236(8) Uani 1 1 d . . . . .
O13 O 0.14728(18) 0.4617(2) 0.35637(8) 0.0485(10) Uani 1 1 d . . . . .
F13 F 0.0846(2) 0.54259(19) 0.31406(7) 0.0654(11) Uani 1 1 d . . . . .
C13 C 1.0094(3) 0.4182(3) 0.55045(11) 0.0399(12) Uani 1 1 d . . . . .
H13 H 1.050212 0.414077 0.553697 0.048 Uiso 1 1 calc R U . . .
C14 C 0.9839(2) 0.4165(2) 0.52454(10) 0.0312(11) Uani 1 1 d . . . . .
H14 H 1.007624 0.411044 0.510049 0.037 Uiso 1 1 calc R U . . .
N14 N 0.31566(16) 0.30771(19) 0.39514(7) 0.0239(8) Uani 1 1 d . . . . .
O14 O 0.05917(19) 0.4581(2) 0.37863(8) 0.0551(11) Uani 1 1 d . . . . .
F14 F 0.04224(19) 0.44687(19) 0.31987(7) 0.0654(11) Uani 1 1 d . . . . .
C16 C 0.6324(3) 0.5112(3) 0.34059(12) 0.0448(14) Uani 1 1 d . . . . .
N16 N 0.20953(16) 0.32374(19) 0.37365(8) 0.0248(8) Uani 1 1 d . . . . .
O16 O 0.8876(2) 0.5348(2) 0.40781(10) 0.0693(14) Uani 1 1 d D . . . .
C15 C 0.6312(2) 0.4918(3) 0.36834(12) 0.0422(13) Uani 1 1 d . . . . .
H15 H 0.598744 0.506573 0.377327 0.051 Uiso 1 1 calc R U . . .
N15 N 0.22158(16) 0.3432(2) 0.40046(8) 0.0261(8) Uani 1 1 d . . . . .
O15 O 0.1064(2) 0.5676(2) 0.37170(8) 0.0630(13) Uani 1 1 d . . . . .
F15 F 0.0057(2) 0.5397(3) 0.33339(9) 0.0887(15) Uani 1 1 d . . . . .
N18 N 0.3518(2) 0.2687(2) 0.34020(8) 0.0369(10) Uani 1 1 d . . . . .
C18 C 0.5901(4) 0.5878(4) 0.30668(17) 0.074(2) Uani 1 1 d . . . . .
H18 H 0.562589 0.622642 0.301446 0.089 Uiso 1 1 calc R U . . .
C17 C 0.5931(3) 0.5626(3) 0.33211(15) 0.0585(17) Uani 1 1 d . . . . .
H17 H 0.567614 0.580559 0.344391 0.070 Uiso 1 1 calc R U . . .
N17 N 0.51229(17) 0.2591(2) 0.41946(8) 0.0282(9) Uani 1 1 d . . . . .
N19 N 0.9167(3) 0.2799(5) 0.40905(15) 0.084(2) Uani 1 1 d . . . . .
C19 C 0.6268(4) 0.5628(4) 0.28849(16) 0.071(2) Uani 1 1 d . . . . .
H19 H 0.625060 0.581141 0.270887 0.086 Uiso 1 1 calc R U . . .
C21 C 0.6696(3) 0.4847(3) 0.32201(12) 0.0438(14) Uani 1 1 d . . . . .
C20 C 0.6665(3) 0.5109(3) 0.29589(14) 0.0586(17) Uani 1 1 d . . . . .
H20 H 0.691276 0.493208 0.283275 0.070 Uiso 1 1 calc R U . . .
N20 N 0.7485(3) 0.4908(3) 0.58158(12) 0.0607(15) Uani 1 1 d . . . . .
C23 C 0.6261(3) 0.3328(3) 0.31266(13) 0.0549(16) Uani 1 1 d . . . . .
H23 H 0.605886 0.374418 0.308254 0.066 Uiso 1 1 calc R U . . .
C22 C 0.6819(3) 0.3351(3) 0.32373(11) 0.0476(15) Uani 1 1 d . . . . .
C24 C 0.5991(4) 0.2694(4) 0.30785(15) 0.069(2) Uani 1 1 d . . . . .
H24 H 0.560546 0.267626 0.299815 0.083 Uiso 1 1 calc R U . . .
C25 C 0.6281(5) 0.2093(4) 0.31474(15) 0.080(3) Uani 1 1 d . . . . .
H25 H 0.609265 0.166059 0.311788 0.096 Uiso 1 1 calc R U . . .
C26 C 0.6832(6) 0.2113(4) 0.32566(16) 0.092(3) Uani 1 1 d . . . . .
H26 H 0.703005 0.169452 0.330153 0.110 Uiso 1 1 calc R U . . .
C27 C 0.7109(4) 0.2740(3) 0.33037(14) 0.080(3) Uani 1 1 d . . . . .
H27 H 0.749693 0.275119 0.338103 0.096 Uiso 1 1 calc R U . . .
C28 C 0.7771(3) 0.4234(3) 0.30836(12) 0.0487(15) Uani 1 1 d . . . . .
C29 C 0.7866(4) 0.3755(4) 0.28905(15) 0.083(3) Uani 1 1 d . . . . .
H29 H 0.762251 0.336194 0.286603 0.099 Uiso 1 1 calc R U . . .
C30 C 0.8319(6) 0.3852(6) 0.2733(2) 0.118(4) Uani 1 1 d . . . . .
H30 H 0.838519 0.352069 0.259888 0.141 Uiso 1 1 calc R U . . .
C33 C 0.9783(2) 0.3949(2) 0.44732(10) 0.0302(10) Uani 1 1 d . . . . .
C32 C 0.8591(3) 0.4873(5) 0.29587(16) 0.073(2) Uani 1 1 d . . . . .
H32 H 0.884776 0.525418 0.298593 0.087 Uiso 1 1 calc R U . . .
C31 C 0.8677(5) 0.4414(6) 0.27646(19) 0.100(3) Uani 1 1 d . . . . .
H31 H 0.898221 0.447949 0.265068 0.119 Uiso 1 1 calc R U . . .
C34 C 1.0256(2) 0.3786(3) 0.43094(11) 0.0460(14) Uani 1 1 d . . . . .
H34A H 1.018776 0.333379 0.422500 0.069 Uiso 1 1 calc R U . . .
H34B H 1.062165 0.377516 0.442183 0.069 Uiso 1 1 calc R U . . .
H34C H 1.027906 0.414023 0.417083 0.069 Uiso 1 1 calc R U . . .
C35 C 0.8743(3) 0.3889(3) 0.36217(12) 0.0444(13) Uani 1 1 d . . . . .
C38 C 0.34556(19) 0.3198(2) 0.44819(9) 0.0239(9) Uani 1 1 d . . . . .
C37 C 0.3689(2) 0.2947(2) 0.40535(9) 0.0258(10) Uani 1 1 d . . . . .
H37 H 0.396512 0.279818 0.393490 0.031 Uiso 1 1 calc R U . . .
C36 C 0.9338(3) 0.3845(4) 0.35490(16) 0.0664(19) Uani 1 1 d . . . . .
H36A H 0.946532 0.336213 0.355741 0.100 Uiso 1 1 calc R U . . .
H36B H 0.958828 0.412290 0.367352 0.100 Uiso 1 1 calc R U . . .
H36C H 0.936033 0.402074 0.336687 0.100 Uiso 1 1 calc R U . . .
C39 C 0.28916(19) 0.3342(2) 0.43904(9) 0.0247(9) Uani 1 1 d . . . . .
H39 H 0.261074 0.347204 0.450952 0.030 Uiso 1 1 calc R U . . .
C03I C 0.8141(3) 0.4801(4) 0.31176(14) 0.0605(18) Uani 1 1 d . . . . .
H03I H 0.808057 0.513654 0.325092 0.073 Uiso 1 1 calc R U . . .
C42 C 0.1756(2) 0.3705(3) 0.41584(9) 0.0298(10) Uani 1 1 d . . . . .
H42A H 0.150266 0.400581 0.404411 0.045 Uiso 1 1 calc R U . . .
H42B H 0.192872 0.397211 0.431044 0.045 Uiso 1 1 calc R U . . .
H42C H 0.152961 0.332198 0.422411 0.045 Uiso 1 1 calc R U . . .
C41 C 0.3312(2) 0.3440(3) 0.49662(9) 0.0302(10) Uani 1 1 d . . . . .
H41A H 0.292026 0.357074 0.489618 0.045 Uiso 1 1 calc R U . . .
H41B H 0.350132 0.383723 0.505732 0.045 Uiso 1 1 calc R U . . .
H41C H 0.328929 0.305753 0.509296 0.045 Uiso 1 1 calc R U . . .
C40 C 0.27505(19) 0.3288(2) 0.41190(9) 0.0247(9) Uani 1 1 d . . . . .
C47 C 0.6233(2) 0.2521(3) 0.50040(11) 0.0350(12) Uani 1 1 d . . . . .
H47 H 0.663009 0.241350 0.498825 0.042 Uiso 1 1 calc R U . . .
C46 C 0.6030(2) 0.2623(3) 0.52518(11) 0.0368(12) Uani 1 1 d . . . . .
H46 H 0.628366 0.257775 0.540903 0.044 Uiso 1 1 calc R U . . .
C45 C 0.5450(2) 0.2793(3) 0.52695(11) 0.0347(11) Uani 1 1 d . . . . .
H45 H 0.530242 0.287283 0.543842 0.042 Uiso 1 1 calc R U . . .
C44 C 0.5092(2) 0.2844(2) 0.50378(10) 0.0273(10) Uani 1 1 d . . . . .
C43 C 0.4484(2) 0.3034(2) 0.50364(10) 0.0284(10) Uani 1 1 d . . . . .
H43 H 0.429880 0.313493 0.519445 0.034 Uiso 1 1 calc R U . . .
C48 C 0.5855(2) 0.2577(2) 0.47779(11) 0.0311(11) Uani 1 1 d . . . . .
H48 H 0.599559 0.250671 0.460706 0.037 Uiso 1 1 calc R U . . .
C49 C 0.1559(2) 0.3179(2) 0.36518(10) 0.0306(10) Uani 1 1 d . . . . .
H49 H 0.128812 0.326665 0.378074 0.037 Uiso 1 1 calc R U . . .
C74 C 0.7479(3) 0.2882(3) 0.58823(13) 0.0454(14) Uani 1 1 d . . . . .
C73 C 0.6588(3) 0.6587(3) 0.41550(14) 0.0536(16) Uani 1 1 d . . . . .
C72 C 0.8269(2) 0.6391(2) 0.47519(10) 0.0319(11) Uani 1 1 d . . . . .
C71 C 0.4390(4) 0.1978(5) 0.32414(19) 0.087(3) Uani 1 1 d . . . . .
H71A H 0.445343 0.210142 0.305645 0.130 Uiso 1 1 calc R U . . .
H71B H 0.429889 0.148468 0.325136 0.130 Uiso 1 1 calc R U . . .
H71C H 0.474095 0.207819 0.335667 0.130 Uiso 1 1 calc R U . . .
C70 C 0.3904(3) 0.2384(4) 0.33309(13) 0.0556(17) Uani 1 1 d . . . . .
C69 C 0.5763(3) 0.2317(3) 0.38081(11) 0.0448(14) Uani 1 1 d . . . . .
H69A H 0.562704 0.258350 0.364948 0.067 Uiso 1 1 calc R U . . .
H69B H 0.574094 0.182222 0.376676 0.067 Uiso 1 1 calc R U . . .
H69C H 0.616590 0.244225 0.386175 0.067 Uiso 1 1 calc R U . . .
C68 C 0.5402(2) 0.2470(3) 0.40250(10) 0.0317(11) Uani 1 1 d . . . . .
C67 C 0.2978(3) 0.4328(3) 0.30800(14) 0.0552(17) Uani 1 1 d . . . . .
H67 H 0.330111 0.406777 0.315210 0.066 Uiso 1 1 calc R U . . .
C66 C 0.3049(3) 0.5007(4) 0.30021(16) 0.066(2) Uani 1 1 d . . . . .
H66 H 0.342146 0.521558 0.302162 0.080 Uiso 1 1 calc R U . . .
C65 C 0.2585(3) 0.5374(3) 0.28978(15) 0.0630(19) Uani 1 1 d . . . . .
H65 H 0.263881 0.583432 0.283888 0.076 Uiso 1 1 calc R U . . .
C64 C 0.2046(3) 0.5092(3) 0.28763(15) 0.0637(19) Uani 1 1 d . . . . .
H64 H 0.172356 0.535942 0.280782 0.076 Uiso 1 1 calc R U . . .
C63 C 0.1967(3) 0.4413(3) 0.29547(13) 0.0515(15) Uani 1 1 d . . . . .
H63 H 0.158999 0.421510 0.294060 0.062 Uiso 1 1 calc R U . . .
C62 C 0.2432(2) 0.4030(3) 0.30521(10) 0.0350(12) Uani 1 1 d . . . . .
C61 C 0.2586(3) 0.1895(3) 0.29174(13) 0.0596(18) Uani 1 1 d . . . . .
H61 H 0.237372 0.169767 0.305322 0.072 Uiso 1 1 calc R U . . .
C60 C 0.2836(4) 0.1475(4) 0.27321(15) 0.074(2) Uani 1 1 d . . . . .
H60 H 0.280258 0.098686 0.274385 0.089 Uiso 1 1 calc R U . . .
C59 C 0.3128(4) 0.1760(4) 0.25351(15) 0.072(2) Uani 1 1 d . . . . .
H59 H 0.328792 0.147064 0.240659 0.086 Uiso 1 1 calc R U . . .
C58 C 0.3194(4) 0.2451(5) 0.25200(16) 0.080(2) Uani 1 1 d . . . . .
H58 H 0.341056 0.264229 0.238427 0.096 Uiso 1 1 calc R U . . .
C57 C 0.2952(3) 0.2883(4) 0.26992(13) 0.0604(18) Uani 1 1 d . . . . .
H57 H 0.299111 0.336967 0.268463 0.072 Uiso 1 1 calc R U . . .
C56 C 0.2651(3) 0.2599(3) 0.29003(11) 0.0397(12) Uani 1 1 d . . . . .
C55 C 0.1608(2) 0.2945(2) 0.31550(10) 0.0329(11) Uani 1 1 d . . . . .
C54 C 0.1301(3) 0.2773(3) 0.29128(11) 0.0388(12) Uani 1 1 d . . . . .
H54 H 0.150184 0.272078 0.275563 0.047 Uiso 1 1 calc R U . . .
C53 C 0.0706(3) 0.2679(3) 0.29018(12) 0.0464(14) Uani 1 1 d . . . . .
H53 H 0.049971 0.256487 0.273681 0.056 Uiso 1 1 calc R U . . .
C52 C 0.0414(3) 0.2749(3) 0.31281(12) 0.0474(14) Uani 1 1 d . . . . .
H52 H 0.000487 0.269481 0.311820 0.057 Uiso 1 1 calc R U . . .
C51 C 0.0712(2) 0.2900(3) 0.33707(12) 0.0391(12) Uani 1 1 d . . . . .
H51 H 0.050807 0.293573 0.352736 0.047 Uiso 1 1 calc R U . . .
C50 C 0.1311(2) 0.2999(2) 0.33865(10) 0.0310(10) Uani 1 1 d . . . . .
C81 C 0.7305(4) 0.4661(4) 0.63130(15) 0.074(2) Uani 1 1 d . . . . .
H81A H 0.718135 0.418018 0.633140 0.111 Uiso 1 1 calc R U . . .
H81B H 0.700589 0.497093 0.637290 0.111 Uiso 1 1 calc R U . . .
H81C H 0.766877 0.473664 0.642257 0.111 Uiso 1 1 calc R U . . .
C80 C 0.7394(3) 0.4804(3) 0.60334(15) 0.0516(16) Uani 1 1 d . . . . .
C78 C 0.9190(4) 0.2306(5) 0.3985(2) 0.081(3) Uani 1 1 d . . . . .
C76 C 0.0548(3) 0.5079(3) 0.33078(12) 0.0488(15) Uani 1 1 d . . . . .
S6 S 0.88390(9) 0.58342(8) 0.38620(4) 0.0422(6) Uani 0.849(5) 1 d . . P A 1
O18 O 0.8831(3) 0.5552(3) 0.35977(12) 0.0584(15) Uani 0.849(5) 1 d . . P A 1
F18 F 0.8044(2) 0.6548(2) 0.40932(9) 0.0556(11) Uani 0.849(5) 1 d . . P A 1
C77 C 0.8117(4) 0.6125(4) 0.38826(13) 0.0418(16) Uani 0.849(5) 1 d . U P A 1
O17 O 0.9179(2) 0.6453(2) 0.39043(11) 0.0501(13) Uani 0.849(5) 1 d . U P A 1
F17 F 0.77278(19) 0.5624(2) 0.38969(12) 0.0544(12) Uani 0.849(5) 1 d . . P A 1
F16 F 0.79188(18) 0.6508(2) 0.36683(8) 0.0527(11) Uani 0.849(5) 1 d . . P A 1
C79 C 0.9252(15) 0.1763(16) 0.3739(8) 0.124(12) Uani 0.44(4) 1 d . . P B 1
H79A H 0.964718 0.178328 0.368200 0.187 Uiso 0.44(4) 1 calc R U P B 1
H79B H 0.897553 0.188660 0.358917 0.187 Uiso 0.44(4) 1 calc R U P B 1
H79C H 0.917039 0.129349 0.379950 0.187 Uiso 0.44(4) 1 calc R U P B 1
S7 S 0.8451(5) 0.5887(5) 0.3914(2) 0.043(3) Uani 0.151(5) 1 d D . P A 2
O19 O 0.7926(14) 0.5592(12) 0.3744(6) 0.040(7) Uani 0.151(5) 1 d . . P A 2
F19 F 0.9173(14) 0.5348(15) 0.3614(6) 0.064(8) Uani 0.151(5) 1 d . . P A 2
C83 C 0.9200(7) 0.1605(14) 0.3910(6) 0.096(10) Uani 0.56(4) 1 d . . P B 2
H83A H 0.955123 0.151301 0.381783 0.144 Uiso 0.56(4) 1 calc R U P B 2
H83B H 0.885759 0.150096 0.378955 0.144 Uiso 0.56(4) 1 calc R U P B 2
H83C H 0.919963 0.131372 0.406949 0.144 Uiso 0.56(4) 1 calc R U P B 2
O20 O 0.8316(15) 0.6587(17) 0.4000(7) 0.0584(15) Uani 0.151(5) 1 d . . P A 2
F20 F 0.9412(12) 0.6380(12) 0.3756(5) 0.0556(11) Uani 0.151(5) 1 d . . P A 2
F21 F 0.8769(11) 0.6227(14) 0.3438(5) 0.065(8) Uani 0.151(5) 1 d . . P A 2
C82 C 0.8972(16) 0.596(2) 0.3665(7) 0.0418(16) Uani 0.151(5) 1 d D U P A 2
S4 S 0.54681(14) 0.49091(18) 0.50179(8) 0.0605(9) Uani 0.5 1 d D . P A -1
O11 O 0.5058(4) 0.5491(6) 0.5027(3) 0.068(3) Uani 0.5 1 d . . P A -1
F10 F 0.5306(4) 0.4646(5) 0.5556(2) 0.088(3) Uani 0.5 1 d . . P A -1
O10 O 0.5223(7) 0.4290(7) 0.4959(3) 0.097(4) Uani 0.5 1 d . . P A -1
C75 C 0.5726(6) 0.4879(8) 0.5394(3) 0.094(7) Uani 0.5 1 d D . P A -1
F11 F 0.6067(4) 0.4294(5) 0.54262(19) 0.088(3) Uani 0.5 1 d . . P A -1
F12 F 0.6052(4) 0.5337(4) 0.54663(16) 0.071(2) Uani 0.5 1 d . . P A -1
O12 O 0.5949(4) 0.5155(7) 0.4781(2) 0.068(3) Uani 0.425(2) 1 d D U P A -1
O12B O 0.598(2) 0.512(4) 0.4908(15) 0.068(3) Uani 0.075(2) 1 d D . P A -1

loop_
_atom_site_aniso_label
_atom_site_aniso_U_11
_atom_site_aniso_U_22
_atom_site_aniso_U_33
_atom_site_aniso_U_23
_atom_site_aniso_U_13
_atom_site_aniso_U_12
Pd1 0.0409(2) 0.02625(19) 0.0339(2) -0.00242(16) -0.00620(17) 0.00231(16)
P1 0.0582(9) 0.0324(7) 0.0338(8) -0.0020(6) -0.0099(7) -0.0018(6)
S1 0.0314(6) 0.0230(5) 0.0291(6) 0.0015(5) 0.0028(5) -0.0001(5)
F1 0.098(3) 0.0371(17) 0.0319(18) -0.0029(13) 0.0003(18) -0.0274(18)
O1 0.0351(19) 0.0346(18) 0.0302(19) 0.0060(14) 0.0086(15) 0.0002(15)
N1 0.037(2) 0.0200(18) 0.025(2) -0.0022(15) 0.0031(17) 0.0035(16)
Pd2 0.03088(19) 0.02094(17) 0.02531(19) -0.00173(14) 0.00472(14) -0.00167(14)
P2 0.0420(7) 0.0306(6) 0.0225(6) 0.0027(5) -0.0007(5) -0.0067(6)
S2 0.0554(9) 0.0481(8) 0.0388(8) -0.0123(6) 0.0082(7) -0.0147(7)
F2 0.0392(17) 0.0486(18) 0.0430(19) 0.0134(14) -0.0026(14) 0.0047(14)
O2 0.0331(19) 0.0333(19) 0.056(2) 0.0081(17) 0.0111(17) 0.0035(15)
N2 0.036(2) 0.0181(18) 0.033(2) -0.0030(16) 0.0082(18) -0.0011(16)
C2 0.032(3) 0.019(2) 0.036(3) -0.0023(19) 0.001(2) -0.0040(19)
Pd3 0.02869(19) 0.02700(18) 0.02132(18) 0.00114(14) 0.00129(14) -0.00292(14)
S3 0.0318(6) 0.0228(6) 0.0466(8) 0.0037(5) 0.0001(6) -0.0024(5)
F3 0.057(2) 0.0338(16) 0.0393(18) 0.0044(13) 0.0219(15) -0.0026(14)
O3 0.057(2) 0.0260(17) 0.037(2) -0.0015(15) -0.0067(18) -0.0058(17)
N3 0.036(2) 0.033(2) 0.035(2) -0.0043(18) 0.0088(19) -0.0052(18)
Pd4 0.02107(17) 0.02401(17) 0.02583(19) 0.00149(14) 0.00070(13) -0.00071(13)
F4 0.080(3) 0.042(2) 0.111(4) 0.023(2) -0.019(3) -0.0016(19)
O4 0.065(3) 0.057(3) 0.067(3) -0.027(2) -0.007(2) -0.008(2)
N4 0.030(2) 0.0215(19) 0.030(2) -0.0006(16) 0.0018(17) -0.0025(16)
C4 0.037(3) 0.015(2) 0.044(3) -0.0012(19) 0.009(2) -0.0034(19)
N5 0.034(2) 0.0215(19) 0.032(2) 0.0018(16) 0.0025(18) -0.0004(16)
C5 0.033(3) 0.021(2) 0.043(3) 0.002(2) 0.005(2) 0.0006(19)
S5 0.0564(9) 0.0323(7) 0.0268(7) 0.0021(5) -0.0004(6) 0.0048(6)
F5 0.065(3) 0.047(2) 0.127(4) 0.002(2) -0.029(3) -0.0161(19)
O5 0.090(4) 0.154(6) 0.045(3) -0.029(3) 0.021(3) -0.051(4)
N6 0.035(2) 0.034(2) 0.042(3) 0.0061(19) 0.000(2) 0.0035(19)
F6 0.067(3) 0.089(3) 0.100(4) 0.039(3) 0.040(3) 0.023(2)
O6 0.050(3) 0.054(3) 0.105(4) -0.017(3) 0.005(3) 0.004(2)
C6 0.040(3) 0.021(2) 0.040(3) 0.001(2) -0.003(2) -0.004(2)
O7 0.033(2) 0.035(2) 0.068(3) -0.0050(18) -0.0080(18) 0.0061(16)
F7 0.097(3) 0.064(2) 0.064(3) 0.020(2) 0.032(2) 0.015(2)
N7 0.040(2) 0.024(2) 0.046(3) -0.0022(19) -0.005(2) -0.0019(18)
C7 0.040(3) 0.055(3) 0.041(3) -0.005(3) 0.016(3) -0.008(3)
N8 0.043(3) 0.039(2) 0.034(3) -0.0055(19) -0.007(2) 0.007(2)
C8 0.037(3) 0.050(3) 0.068(4) 0.017(3) 0.001(3) 0.002(3)
N9 0.033(2) 0.028(2) 0.028(2) -0.0015(17) 0.0004(18) 0.0003(17)
C9 0.040(3) 0.021(2) 0.027(3) -0.0020(18) 0.008(2) -0.0018(19)
O9 0.064(3) 0.029(2) 0.077(3) 0.0067(19) 0.024(2) -0.0025(19)
F9 0.070(3) 0.067(2) 0.074(3) -0.032(2) -0.023(2) 0.017(2)
O8 0.042(2) 0.0324(19) 0.054(2) 0.0000(17) -0.0114(18) 0.0007(16)
F8 0.0398(18) 0.0482(19) 0.072(2) -0.0054(17) 0.0010(17) 0.0126(15)
N11 0.0243(19) 0.0204(18) 0.032(2) 0.0023(16) 0.0035(16) 0.0000(15)
C11 0.055(3) 0.030(3) 0.031(3) 0.001(2) 0.009(2) 0.008(2)
C10 0.041(3) 0.018(2) 0.030(3) -0.0011(18) 0.007(2) -0.0010(19)
N10 0.024(2) 0.026(2) 0.033(2) 0.0027(16) -0.0051(17) -0.0029(16)
N12 0.024(2) 0.029(2) 0.026(2) 0.0025(16) 0.0003(16) 0.0041(16)
C12 0.053(3) 0.039(3) 0.032(3) -0.002(2) -0.005(3) 0.009(3)
N13 0.0226(19) 0.0253(19) 0.023(2) 0.0021(15) 0.0032(15) -0.0035(15)
O13 0.055(2) 0.045(2) 0.045(2) 0.0031(18) -0.0013(19) 0.0102(19)
F13 0.106(3) 0.054(2) 0.035(2) 0.0133(16) -0.004(2) -0.006(2)
C13 0.044(3) 0.040(3) 0.036(3) -0.004(2) 0.000(2) 0.009(2)
C14 0.037(3) 0.025(2) 0.032(3) -0.0029(19) 0.004(2) 0.001(2)
N14 0.0254(19) 0.0250(19) 0.022(2) 0.0012(15) 0.0039(15) -0.0032(15)
O14 0.058(3) 0.067(3) 0.040(2) 0.016(2) 0.004(2) -0.004(2)
F14 0.094(3) 0.049(2) 0.049(2) -0.0004(17) -0.021(2) -0.012(2)
C16 0.056(4) 0.032(3) 0.044(3) 0.004(2) -0.009(3) -0.008(3)
N16 0.027(2) 0.0239(19) 0.023(2) -0.0024(15) 0.0020(16) 0.0019(15)
O16 0.086(3) 0.044(2) 0.072(3) 0.017(2) -0.030(3) -0.019(2)
C15 0.040(3) 0.032(3) 0.053(4) 0.002(2) -0.009(3) -0.002(2)
N15 0.0242(19) 0.031(2) 0.023(2) -0.0026(16) -0.0009(16) 0.0019(16)
O15 0.113(4) 0.039(2) 0.036(2) -0.0071(18) -0.005(2) 0.004(2)
F15 0.084(3) 0.109(4) 0.070(3) 0.007(3) -0.014(2) 0.054(3)
N18 0.040(3) 0.046(3) 0.026(2) -0.0085(19) 0.0093(19) -0.009(2)
C18 0.088(6) 0.052(4) 0.078(6) 0.020(4) -0.013(5) 0.014(4)
C17 0.066(4) 0.044(3) 0.063(4) 0.012(3) -0.013(3) 0.012(3)
N17 0.025(2) 0.028(2) 0.031(2) 0.0031(17) 0.0010(17) 0.0030(16)
N19 0.071(5) 0.112(6) 0.067(5) 0.013(4) -0.015(4) -0.017(4)
C19 0.099(6) 0.059(4) 0.053(4) 0.023(4) -0.016(4) -0.002(4)
C21 0.057(4) 0.030(3) 0.042(3) 0.005(2) -0.010(3) -0.007(2)
C20 0.075(5) 0.048(4) 0.051(4) 0.010(3) -0.012(3) -0.005(3)
N20 0.081(4) 0.046(3) 0.057(4) -0.003(3) 0.015(3) -0.015(3)
C23 0.062(4) 0.047(4) 0.057(4) -0.014(3) 0.018(3) -0.012(3)
C22 0.078(5) 0.032(3) 0.032(3) -0.004(2) -0.002(3) -0.009(3)
C24 0.074(5) 0.072(5) 0.065(5) -0.023(4) 0.032(4) -0.033(4)
C25 0.158(9) 0.044(4) 0.042(4) -0.007(3) 0.028(5) -0.042(5)
C26 0.185(11) 0.039(4) 0.048(5) -0.001(3) -0.016(6) -0.011(5)
C27 0.146(8) 0.037(3) 0.050(4) -0.004(3) -0.041(5) 0.000(4)
C28 0.066(4) 0.047(3) 0.032(3) -0.001(2) -0.003(3) 0.001(3)
C29 0.137(8) 0.071(5) 0.043(4) -0.017(4) 0.021(5) -0.012(5)
C30 0.176(12) 0.114(8) 0.069(6) -0.037(6) 0.049(7) -0.011(8)
C33 0.034(3) 0.028(2) 0.027(3) -0.001(2) -0.004(2) -0.005(2)
C32 0.059(4) 0.101(6) 0.059(5) -0.009(4) 0.008(4) -0.011(4)
C31 0.100(7) 0.137(9) 0.065(6) -0.018(6) 0.024(5) -0.003(7)
C34 0.037(3) 0.074(4) 0.028(3) -0.002(3) 0.007(2) 0.006(3)
C35 0.046(4) 0.041(3) 0.045(3) -0.007(3) -0.007(3) 0.004(3)
C38 0.026(2) 0.023(2) 0.023(2) 0.0025(17) 0.0001(18) -0.0019(18)
C37 0.028(2) 0.021(2) 0.029(3) 0.0024(18) 0.0027(19) -0.0045(18)
C36 0.048(4) 0.078(5) 0.073(5) -0.009(4) 0.007(3) -0.006(4)
C39 0.024(2) 0.025(2) 0.025(2) -0.0001(18) 0.0010(18) 0.0007(18)
C03I 0.063(4) 0.072(5) 0.046(4) -0.012(3) -0.001(3) -0.008(4)
C42 0.029(2) 0.037(3) 0.023(2) -0.003(2) 0.0024(19) 0.006(2)
C41 0.029(2) 0.037(3) 0.024(2) -0.004(2) 0.0000(19) 0.007(2)
C40 0.023(2) 0.022(2) 0.028(2) 0.0057(18) 0.0015(18) -0.0009(17)
C47 0.026(2) 0.031(3) 0.046(3) 0.000(2) -0.005(2) 0.000(2)
C46 0.032(3) 0.038(3) 0.038(3) 0.005(2) -0.013(2) 0.001(2)
C45 0.035(3) 0.036(3) 0.031(3) 0.007(2) -0.003(2) 0.001(2)
C44 0.029(2) 0.024(2) 0.028(3) 0.0015(19) -0.0018(19) 0.0014(19)
C43 0.031(2) 0.028(2) 0.026(3) 0.0037(19) -0.001(2) 0.0011(19)
C48 0.026(2) 0.028(2) 0.039(3) 0.003(2) 0.002(2) 0.0010(19)
C49 0.031(3) 0.033(3) 0.027(3) 0.002(2) -0.003(2) 0.002(2)
C74 0.044(3) 0.037(3) 0.054(4) 0.001(3) 0.001(3) 0.005(3)
C73 0.058(4) 0.040(3) 0.064(4) 0.004(3) 0.010(3) -0.007(3)
C72 0.038(3) 0.025(2) 0.034(3) 0.000(2) 0.007(2) -0.004(2)
C71 0.069(5) 0.101(7) 0.094(7) -0.020(5) 0.034(5) 0.012(5)
C70 0.055(4) 0.068(4) 0.046(4) -0.014(3) 0.016(3) -0.013(3)
C69 0.044(3) 0.058(4) 0.034(3) -0.002(3) 0.008(2) 0.017(3)
C68 0.030(3) 0.030(3) 0.034(3) 0.002(2) -0.002(2) 0.003(2)
C67 0.054(4) 0.048(4) 0.062(4) 0.017(3) -0.004(3) -0.017(3)
C66 0.060(4) 0.052(4) 0.085(5) 0.022(4) -0.015(4) -0.025(3)
C65 0.080(5) 0.042(3) 0.067(5) 0.016(3) -0.003(4) -0.022(3)
C64 0.066(4) 0.039(3) 0.085(5) 0.023(3) -0.004(4) -0.008(3)
C63 0.056(4) 0.042(3) 0.054(4) 0.011(3) -0.003(3) -0.011(3)
C62 0.051(3) 0.027(2) 0.026(3) 0.002(2) 0.000(2) -0.009(2)
C61 0.091(5) 0.045(3) 0.043(4) -0.007(3) 0.003(3) -0.008(3)
C60 0.122(7) 0.043(4) 0.056(5) -0.014(3) -0.004(5) 0.012(4)
C59 0.094(6) 0.071(5) 0.050(4) -0.024(4) 0.009(4) 0.011(4)
C58 0.096(6) 0.088(6) 0.062(5) -0.017(4) 0.039(4) -0.007(5)
C57 0.082(5) 0.059(4) 0.042(4) -0.008(3) 0.019(3) -0.007(4)
C56 0.050(3) 0.042(3) 0.026(3) -0.003(2) -0.002(2) -0.004(3)
C55 0.040(3) 0.026(2) 0.031(3) 0.003(2) -0.009(2) -0.006(2)
C54 0.053(3) 0.035(3) 0.027(3) 0.005(2) -0.004(2) -0.010(2)
C53 0.057(4) 0.039(3) 0.040(3) 0.000(2) -0.019(3) -0.011(3)
C52 0.040(3) 0.050(3) 0.050(4) -0.005(3) -0.014(3) -0.003(3)
C51 0.033(3) 0.041(3) 0.042(3) -0.007(2) -0.001(2) 0.002(2)
C50 0.033(3) 0.029(2) 0.030(3) 0.001(2) -0.007(2) 0.000(2)
C81 0.085(5) 0.084(5) 0.056(5) -0.022(4) 0.029(4) -0.027(4)
C80 0.054(4) 0.037(3) 0.067(5) -0.012(3) 0.022(3) -0.005(3)
C78 0.062(5) 0.081(6) 0.097(7) -0.022(5) -0.017(5) 0.005(4)
C76 0.063(4) 0.042(3) 0.040(3) 0.011(3) -0.005(3) 0.006(3)
S6 0.0420(12) 0.0336(9) 0.0492(11) -0.0012(7) -0.0077(8) -0.0013(7)
O18 0.057(4) 0.057(4) 0.061(4) -0.019(3) 0.007(3) 0.000(3)
F18 0.064(3) 0.050(2) 0.054(3) -0.007(2) 0.015(2) -0.006(2)
C77 0.066(5) 0.028(4) 0.032(4) -0.001(3) 0.007(4) -0.019(4)
O17 0.051(3) 0.037(3) 0.060(3) 0.002(2) -0.007(3) -0.006(2)
F17 0.049(3) 0.029(2) 0.085(4) 0.002(2) 0.002(2) -0.0068(18)
F16 0.055(3) 0.048(2) 0.053(3) 0.0154(19) -0.005(2) 0.0042(19)
C79 0.14(2) 0.17(3) 0.05(2) 0.033(16) -0.050(16) -0.03(2)
S7 0.036(7) 0.028(5) 0.067(7) -0.013(4) 0.014(5) -0.001(4)
O19 0.065(19) 0.016(11) 0.039(16) -0.002(11) 0.009(14) -0.003(11)
F19 0.054(17) 0.053(17) 0.09(2) -0.011(14) 0.015(16) -0.003(14)
C83 0.069(10) 0.16(2) 0.060(15) -0.046(13) -0.010(9) 0.038(11)
O20 0.057(4) 0.057(4) 0.061(4) -0.019(3) 0.007(3) 0.000(3)
F20 0.064(3) 0.050(2) 0.054(3) -0.007(2) 0.015(2) -0.006(2)
F21 0.069(17) 0.085(19) 0.041(14) 0.007(12) 0.016(12) -0.033(14)
C82 0.066(5) 0.028(4) 0.032(4) -0.001(3) 0.007(4) -0.019(4)
S4 0.0426(17) 0.0478(18) 0.092(3) 0.0213(18) 0.0126(17) -0.0012(14)
O11 0.028(3) 0.049(4) 0.127(8) -0.032(5) 0.004(4) 0.011(3)
F10 0.055(5) 0.107(7) 0.107(8) -0.008(6) 0.034(5) -0.024(5)
O10 0.109(12) 0.072(9) 0.107(11) 0.007(7) -0.013(10) 0.000(8)
C75 0.058(9) 0.065(10) 0.166(19) 0.064(11) 0.066(11) 0.026(8)
F11 0.085(6) 0.095(7) 0.082(7) 0.032(5) 0.004(5) 0.012(5)
F12 0.093(6) 0.050(4) 0.064(5) 0.002(4) -0.029(4) -0.031(4)
O12 0.028(3) 0.049(4) 0.127(8) -0.032(5) 0.004(4) 0.011(3)
O12B 0.028(3) 0.049(4) 0.127(8) -0.032(5) 0.004(4) 0.011(3)

loop_
_atom_type_symbol
_atom_type_description
_atom_type_scat_dispersion_real
_atom_type_scat_dispersion_imag
_atom_type_scat_source
C C 0.0033 0.0016 'International Tables Vol C Tables 4.2.6.8 and 6.1.1.4'
H H 0.0000 0.0000 'International Tables Vol C Tables 4.2.6.8 and 6.1.1.4'
N N 0.0061 0.0033 'International Tables Vol C Tables 4.2.6.8 and 6.1.1.4'
O O 0.0106 0.0060 'International Tables Vol C Tables 4.2.6.8 and 6.1.1.4'
F F 0.0171 0.0103 'International Tables Vol C Tables 4.2.6.8 and 6.1.1.4'
P P 0.1023 0.0942 'International Tables Vol C Tables 4.2.6.8 and 6.1.1.4'
S S 0.1246 0.1234 'International Tables Vol C Tables 4.2.6.8 and 6.1.1.4'
Pd Pd -0.9988 1.0072 'International Tables Vol C Tables 4.2.6.8 and 6.1.1.4'

loop_
_geom_angle_atom_site_label_1
_geom_angle_atom_site_label_2
_geom_angle_atom_site_label_3
_geom_angle
_geom_angle_site_symmetry_1
_geom_angle_site_symmetry_3
_geom_angle_publ_flag
N7 Pd1 N8 174.79(18) . . ?
N7 Pd1 N5 79.55(17) . . ?
N8 Pd1 N5 97.07(17) . . ?
N7 Pd1 P1 91.54(14) . . ?
N8 Pd1 P1 92.04(13) . . ?
N5 Pd1 P1 170.54(12) . . ?
C22 P1 C28 109.5(3) . . ?
C22 P1 C21 108.0(3) . . ?
C28 P1 C21 106.5(3) . . ?
C22 P1 Pd1 109.3(2) . . ?
C28 P1 Pd1 114.7(2) . . ?
C21 P1 Pd1 108.7(2) . . ?
O3 S1 O2 115.1(2) . . ?
O3 S1 O1 115.1(2) . . ?
O2 S1 O1 114.4(2) . . ?
O3 S1 C72 103.8(2) . . ?
O2 S1 C72 103.8(2) . . ?
O1 S1 C72 102.5(2) . . ?
C14 N1 C10 120.0(4) . . ?
C14 N1 Pd2 129.8(3) . . ?
C10 N1 Pd2 110.2(3) . . ?
N2 Pd2 N9 178.44(17) . . ?
N2 Pd2 N4 80.24(17) . . ?
N9 Pd2 N4 100.58(16) . . ?
N2 Pd2 N1 81.17(17) . . ?
N9 Pd2 N1 98.02(16) . . ?
N4 Pd2 N1 161.40(16) . . ?
C56 P2 C55 107.4(3) . . ?
C56 P2 C62 108.7(3) . . ?
C55 P2 C62 107.7(2) . . ?
C56 P2 Pd3 114.44(19) . . ?
C55 P2 Pd3 110.65(17) . . ?
C62 P2 Pd3 107.67(17) . . ?
O5 S2 O4 113.4(3) . . ?
O5 S2 O6 114.2(4) . . ?
O4 S2 O6 115.8(3) . . ?
O5 S2 C73 103.0(4) . . ?
O4 S2 C73 103.9(3) . . ?
O6 S2 C73 104.6(3) . . ?
C9 N2 N3 125.8(4) . . ?
C9 N2 Pd2 117.8(3) . . ?
N3 N2 Pd2 116.4(3) . . ?
N4 C2 N5 124.6(5) . . ?
N18 Pd3 N16 172.37(17) . . ?
N18 Pd3 N14 97.13(16) . . ?
N16 Pd3 N14 80.26(15) . . ?
N18 Pd3 P2 90.62(14) . . ?
N16 Pd3 P2 92.83(12) . . ?
N14 Pd3 P2 169.89(11) . . ?
O8 S3 O9 114.9(3) . . ?
O8 S3 O7 115.2(2) . . ?
O9 S3 O7 114.3(3) . . ?
O8 S3 C74 103.5(3) . . ?
O9 S3 C74 103.4(3) . . ?
O7 S3 C74 103.3(3) . . ?
C4 N3 N2 115.2(4) . . ?
C4 N3 C7 125.8(5) . . ?
N2 N3 C7 118.9(4) . . ?
N11 Pd4 N17 178.40(16) . . ?
N11 Pd4 N13 79.90(16) . . ?
N17 Pd4 N13 101.61(15) . . ?
N11 Pd4 N10 81.34(16) . . ?
N17 Pd4 N10 97.15(16) . . ?
N13 Pd4 N10 161.24(16) . . ?
C2 N4 C4 117.6(4) . . ?
C2 N4 Pd2 129.6(3) . . ?
C4 N4 Pd2 112.9(3) . . ?
N3 C4 C5 123.9(5) . . ?
N3 C4 N4 115.2(5) . . ?
C5 C4 N4 120.9(5) . . ?
C2 N5 C6 117.9(4) . . ?
C2 N5 Pd1 130.3(3) . . ?
C6 N5 Pd1 111.8(3) . . ?
C6 C5 C4 117.1(5) . . ?
O15 S5 O13 114.4(3) . . ?
O15 S5 O14 115.5(3) . . ?
O13 S5 O14 113.8(3) . . ?
O15 S5 C76 103.5(3) . . ?
O13 S5 C76 103.5(3) . . ?
O14 S5 C76 104.1(3) . . ?
C6 N6 N7 116.0(4) . . ?
C6 N6 C8 123.3(5) . . ?
N7 N6 C8 120.5(4) . . ?
N5 C6 N6 116.0(5) . . ?
N5 C6 C5 121.8(5) . . ?
N6 C6 C5 122.2(5) . . ?
C15 N7 N6 116.5(5) . . ?
C15 N7 Pd1 131.9(4) . . ?
N6 N7 Pd1 111.3(3) . . ?
C35 N8 Pd1 168.9(5) . . ?
C33 N9 Pd2 176.5(4) . . ?
N2 C9 C10 114.1(4) . . ?
C43 N11 N12 124.9(4) . . ?
C43 N11 Pd4 118.0(3) . . ?
N12 N11 Pd4 117.0(3) . . ?
C12 C11 C10 118.9(5) . . ?
N1 C10 C11 120.8(5) . . ?
N1 C10 C9 116.8(4) . . ?
C11 C10 C9 122.4(5) . . ?
C48 N10 C44 119.7(4) . . ?
C48 N10 Pd4 129.5(4) . . ?
C44 N10 Pd4 110.8(3) . . ?
C38 N12 N11 114.8(4) . . ?
C38 N12 C41 126.4(4) . . ?
N11 N12 C41 118.7(4) . . ?
C11 C12 C13 119.8(5) . . ?
C37 N13 C38 117.4(4) . . ?
C37 N13 Pd4 129.9(3) . . ?
C38 N13 Pd4 112.7(3) . . ?
C12 C13 C14 119.3(5) . . ?
N1 C14 C13 121.2(5) . . ?
C37 N14 C40 118.8(4) . . ?
C37 N14 Pd3 129.6(3) . . ?
C40 N14 Pd3 111.6(3) . . ?
C17 C16 C21 118.3(6) . . ?
C17 C16 C15 114.9(6) . . ?
C21 C16 C15 126.8(5) . . ?
C49 N16 N15 117.2(4) . . ?
C49 N16 Pd3 130.5(3) . . ?
N15 N16 Pd3 112.2(3) . . ?
N7 C15 C16 126.1(6) . . ?
C40 N15 N16 117.4(4) . . ?
C40 N15 C42 122.0(4) . . ?
N16 N15 C42 120.3(4) . . ?
C70 N18 Pd3 168.1(5) . . ?
C17 C18 C19 120.2(7) . . ?
C18 C17 C16 121.8(7) . . ?
C68 N17 Pd4 177.7(4) . . ?
C18 C19 C20 120.2(7) . . ?
C20 C21 C16 119.7(6) . . ?
C20 C21 P1 118.2(5) . . ?
C16 C21 P1 122.0(4) . . ?
C19 C20 C21 119.8(7) . . ?
C22 C23 C24 120.0(7) . . ?
C23 C22 C27 119.6(6) . . ?
C23 C22 P1 122.2(5) . . ?
C27 C22 P1 118.2(6) . . ?
C25 C24 C23 119.8(8) . . ?
C26 C25 C24 120.5(7) . . ?
C25 C26 C27 120.5(8) . . ?
C26 C27 C22 119.7(8) . . ?
C29 C28 C03I 119.1(7) . . ?
C29 C28 P1 122.8(6) . . ?
C03I C28 P1 118.1(5) . . ?
C28 C29 C30 119.2(8) . . ?
C31 C30 C29 121.5(9) . . ?
N9 C33 C34 179.2(6) . . ?
C31 C32 C03I 121.2(8) . . ?
C32 C31 C30 119.1(9) . . ?
N8 C35 C36 177.8(8) . . ?
N12 C38 N13 115.5(4) . . ?
N12 C38 C39 123.0(4) . . ?
N13 C38 C39 121.5(4) . . ?
N14 C37 N13 124.5(4) . . ?
C38 C39 C40 117.4(4) . . ?
C32 C03I C28 119.8(7) . . ?
N15 C40 N14 116.6(4) . . ?
N15 C40 C39 122.9(4) . . ?
N14 C40 C39 120.4(4) . . ?
C46 C47 C48 119.4(5) . . ?
C47 C46 C45 119.2(5) . . ?
C44 C45 C46 118.9(5) . . ?
N10 C44 C45 121.4(4) . . ?
N10 C44 C43 115.9(4) . . ?
C45 C44 C43 122.7(5) . . ?
N11 C43 C44 113.9(4) . . ?
N10 C48 C47 121.4(5) . . ?
N16 C49 C50 129.0(5) . . ?
F9 C74 F7 107.6(5) . . ?
F9 C74 F8 108.2(5) . . ?
F7 C74 F8 107.3(5) . . ?
F9 C74 S3 111.7(4) . . ?
F7 C74 S3 111.0(4) . . ?
F8 C74 S3 110.7(4) . . ?
F4 C73 F5 107.8(6) . . ?
F4 C73 F6 107.4(6) . . ?
F5 C73 F6 106.5(5) . . ?
F4 C73 S2 113.0(4) . . ?
F5 C73 S2 112.1(5) . . ?
F6 C73 S2 109.7(5) . . ?
F1 C72 F2 108.0(4) . . ?
F1 C72 F3 107.3(4) . . ?
F2 C72 F3 107.2(4) . . ?
F1 C72 S1 111.5(3) . . ?
F2 C72 S1 111.7(3) . . ?
F3 C72 S1 110.8(4) . . ?
N18 C70 C71 178.4(8) . . ?
N17 C68 C69 179.6(6) . . ?
C66 C67 C62 119.5(6) . . ?
C65 C66 C67 119.8(6) . . ?
C66 C65 C64 121.0(6) . . ?
C65 C64 C63 119.8(7) . . ?
C62 C63 C64 119.8(6) . . ?
C63 C62 C67 119.9(5) . . ?
C63 C62 P2 122.4(4) . . ?
C67 C62 P2 117.7(4) . . ?
C56 C61 C60 118.9(7) . . ?
C59 C60 C61 120.3(7) . . ?
C58 C59 C60 120.6(7) . . ?
C59 C58 C57 120.7(7) . . ?
C58 C57 C56 119.3(7) . . ?
C61 C56 C57 120.2(6) . . ?
C61 C56 P2 118.9(5) . . ?
C57 C56 P2 120.9(5) . . ?
C50 C55 C54 119.4(5) . . ?
C50 C55 P2 122.5(4) . . ?
C54 C55 P2 118.0(4) . . ?
C53 C54 C55 120.1(5) . . ?
C52 C53 C54 120.3(5) . . ?
C53 C52 C51 120.3(6) . . ?
C52 C51 C50 120.4(5) . . ?
C51 C50 C55 119.4(5) . . ?
C51 C50 C49 114.1(5) . . ?
C55 C50 C49 126.4(5) . . ?
N20 C80 C81 177.4(8) . . ?
N19 C78 C83 166.3(17) . . ?
N19 C78 C79 159.3(15) . . ?
F15 C76 F13 109.0(5) . . ?
F15 C76 F14 107.3(6) . . ?
F13 C76 F14 107.5(5) . . ?
F15 C76 S5 111.3(4) . . ?
F13 C76 S5 110.7(5) . . ?
F14 C76 S5 110.8(4) . . ?
O18 S6 O16 116.5(4) . . ?
O18 S6 O17 114.9(4) . . ?
O16 S6 O17 115.7(3) . . ?
O18 S6 C77 103.2(4) . . ?
O16 S6 C77 99.6(3) . . ?
O17 S6 C77 103.6(3) . . ?
F17 C77 F16 104.6(6) . . ?
F17 C77 F18 105.8(6) . . ?
F16 C77 F18 103.4(6) . . ?
F17 C77 S6 114.7(6) . . ?
F16 C77 S6 113.0(5) . . ?
F18 C77 S6 114.2(6) . . ?
O20 S7 O19 109.1(19) . . ?
O20 S7 O16 125.7(16) . . ?
O19 S7 O16 117.9(11) . . ?
O20 S7 C82 108(2) . . ?
O19 S7 C82 100.7(19) . . ?
O16 S7 C82 89.3(15) . . ?
F19 C82 F21 108(3) . . ?
F19 C82 F20 110(3) . . ?
F21 C82 F20 105(3) . . ?
F19 C82 S7 110(2) . . ?
F21 C82 S7 115(3) . . ?
F20 C82 S7 109(2) . . ?
O10 S4 O12B 122(3) . . ?
O10 S4 O11 115.1(8) . . ?
O12B S4 O11 111(3) . . ?
O10 S4 O12 111.7(9) . . ?
O12B S4 O12 20(4) . . ?
O11 S4 O12 104.9(7) . . ?
O10 S4 C75 106.3(8) . . ?
O12B S4 C75 100(3) . . ?
O11 S4 C75 98.2(7) . . ?
O12 S4 C75 120.3(6) . . ?
F12 C75 F11 103.2(12) . . ?
F12 C75 F10 121.0(14) . . ?
F11 C75 F10 94.9(10) . . ?
F12 C75 S4 114.3(9) . . ?
F11 C75 S4 105.6(10) . . ?
F10 C75 S4 113.8(11) . . ?
O12B O12 S4 48(3) . . ?
O12 O12B S4 112(7) . . ?

loop_
_geom_bond_atom_site_label_1
_geom_bond_atom_site_label_2
_geom_bond_distance
_geom_bond_site_symmetry_2
_geom_bond_publ_flag
Pd1 N7 1.984(5) . ?
Pd1 N8 1.991(5) . ?
Pd1 N5 2.078(4) . ?
Pd1 P1 2.2243(15) . ?
P1 C22 1.796(6) . ?
P1 C28 1.799(7) . ?
P1 C21 1.799(6) . ?
S1 O3 1.432(4) . ?
S1 O2 1.436(4) . ?
S1 O1 1.440(3) . ?
S1 C72 1.808(5) . ?
F1 C72 1.332(6) . ?
N1 C14 1.336(6) . ?
N1 C10 1.355(6) . ?
N1 Pd2 2.025(4) . ?
Pd2 N2 1.926(4) . ?
Pd2 N9 1.995(4) . ?
Pd2 N4 2.003(4) . ?
P2 C56 1.794(6) . ?
P2 C55 1.796(5) . ?
P2 C62 1.806(5) . ?
P2 Pd3 2.2265(13) . ?
S2 O5 1.418(5) . ?
S2 O4 1.429(4) . ?
S2 O6 1.439(5) . ?
S2 C73 1.796(7) . ?
F2 C72 1.336(6) . ?
N2 C9 1.286(6) . ?
N2 N3 1.364(6) . ?
C2 N4 1.315(6) . ?
C2 N5 1.325(6) . ?
Pd3 N18 1.969(5) . ?
Pd3 N16 1.991(4) . ?
Pd3 N14 2.079(4) . ?
S3 O8 1.428(4) . ?
S3 O9 1.431(4) . ?
S3 O7 1.438(4) . ?
S3 C74 1.818(6) . ?
F3 C72 1.339(6) . ?
N3 C4 1.360(7) . ?
N3 C7 1.452(6) . ?
Pd4 N11 1.920(4) . ?
Pd4 N17 2.002(4) . ?
Pd4 N13 2.023(4) . ?
Pd4 N10 2.025(4) . ?
F4 C73 1.308(7) . ?
N4 C4 1.386(6) . ?
C4 C5 1.375(7) . ?
N5 C6 1.359(7) . ?
C5 C6 1.370(7) . ?
S5 O15 1.432(4) . ?
S5 O13 1.432(4) . ?
S5 O14 1.432(4) . ?
S5 C76 1.826(6) . ?
F5 C73 1.335(8) . ?
N6 C6 1.361(7) . ?
N6 N7 1.406(6) . ?
N6 C8 1.465(7) . ?
F6 C73 1.338(8) . ?
F7 C74 1.330(7) . ?
N7 C15 1.298(7) . ?
N8 C35 1.116(7) . ?
N9 C33 1.132(6) . ?
C9 C10 1.435(7) . ?
F9 C74 1.326(7) . ?
F8 C74 1.338(6) . ?
N11 C43 1.295(6) . ?
N11 N12 1.367(5) . ?
C11 C12 1.373(8) . ?
C11 C10 1.396(7) . ?
N10 C48 1.337(6) . ?
N10 C44 1.358(6) . ?
N12 C38 1.367(6) . ?
N12 C41 1.458(6) . ?
C12 C13 1.378(8) . ?
N13 C37 1.324(6) . ?
N13 C38 1.377(6) . ?
F13 C76 1.311(7) . ?
C13 C14 1.386(7) . ?
N14 C37 1.322(6) . ?
N14 C40 1.370(6) . ?
F14 C76 1.324(7) . ?
C16 C17 1.393(8) . ?
C16 C21 1.412(9) . ?
C16 C15 1.444(8) . ?
N16 C49 1.284(6) . ?
N16 N15 1.404(5) . ?
O16 S6 1.433(5) . ?
O16 S7 1.615(12) . ?
N15 C40 1.352(6) . ?
N15 C42 1.460(6) . ?
F15 C76 1.308(7) . ?
N18 C70 1.149(8) . ?
C18 C17 1.363(10) . ?
C18 C19 1.381(12) . ?
N17 C68 1.131(6) . ?
N19 C78 1.093(10) . ?
C19 C20 1.391(10) . ?
C21 C20 1.402(8) . ?
N20 C80 1.145(8) . ?
C23 C22 1.365(9) . ?
C23 C24 1.390(9) . ?
C22 C27 1.389(9) . ?
C24 C25 1.373(12) . ?
C25 C26 1.348(14) . ?
C26 C27 1.383(11) . ?
C28 C29 1.370(9) . ?
C28 C03I 1.395(9) . ?
C29 C30 1.371(13) . ?
C30 C31 1.370(14) . ?
C33 C34 1.453(7) . ?
C32 C31 1.344(12) . ?
C32 C03I 1.365(10) . ?
C35 C36 1.451(9) . ?
C38 C39 1.378(6) . ?
C39 C40 1.380(6) . ?
C47 C46 1.377(8) . ?
C47 C48 1.384(7) . ?
C46 C45 1.393(7) . ?
C45 C44 1.377(7) . ?
C44 C43 1.454(7) . ?
C49 C50 1.452(7) . ?
C71 C70 1.468(10) . ?
C69 C68 1.453(7) . ?
C67 C66 1.383(9) . ?
C67 C62 1.385(8) . ?
C66 C65 1.358(10) . ?
C65 C64 1.358(10) . ?
C64 C63 1.387(8) . ?
C63 C62 1.366(8) . ?
C61 C56 1.374(8) . ?
C61 C60 1.393(10) . ?
C60 C59 1.356(11) . ?
C59 C58 1.347(11) . ?
C58 C57 1.377(10) . ?
C57 C56 1.382(8) . ?
C55 C50 1.398(7) . ?
C55 C54 1.399(7) . ?
C54 C53 1.386(8) . ?
C53 C52 1.372(9) . ?
C52 C51 1.384(8) . ?
C51 C50 1.394(7) . ?
C81 C80 1.460(10) . ?
C78 C83 1.41(2) . ?
C78 C79 1.63(4) . ?
S6 O18 1.433(6) . ?
S6 O17 1.440(5) . ?
S6 C77 1.773(10) . ?
F18 C77 1.357(8) . ?
C77 F17 1.329(8) . ?
C77 F16 1.357(9) . ?
S7 O20 1.46(3) . ?
S7 O19 1.54(3) . ?
S7 C82 1.806(19) . ?
F19 C82 1.30(5) . ?
F20 C82 1.36(5) . ?
F21 C82 1.31(5) . ?
S4 O10 1.348(14) . ?
S4 O12B 1.41(2) . ?
S4 O11 1.475(10) . ?
S4 O12 1.754(11) . ?
S4 C75 1.937(16) . ?
F10 C75 1.388(15) . ?
C75 F12 1.202(17) . ?
C75 F11 1.382(16) . ?
O12 O12B 0.64(8) . ?
